data_8107171
loop_
_publ_author_name
'Wang, Yanjiao'
'Tang, Xiaoqin'
'Liu, Bin'

_publ_section_title
;
 Crystal structure of
 1-isopropyl-3-(prop-1-en-2-yl)-1H-pyrazolo[3,4-d]pyrimidin-4-amine,
 C11H15N5
;
_journal_issue 4
_journal_name_full 'Zeitschrift f\"ur Kristallographie - New Crystal Structures'
_journal_page_first 623
_journal_page_last 625
_journal_paper_doi 10.1515/ncrs-2022-0095
_journal_volume 237
_journal_year 2022
_chemical_formula_moiety 'C11 H15 N5'
_chemical_formula_sum 'C11 H15 N5'
_chemical_formula_weight 217.28
_space_group_crystal_system monoclinic
_space_group_IT_number 14
_space_group_name_Hall '-P 2yn'
_space_group_name_H-M_alt 'P 1 21/n 1'
_atom_sites_solution_hydrogens geom
_atom_sites_solution_primary dual
_audit_contact_author_name
;
;
_audit_creation_date 2018-08-22
_audit_creation_method
;
Olex2 1.2
(compiled 2018.05.29 svn.r3508 for OlexSys, GUI svn.r5506)
;
_cell_angle_alpha 90
_cell_angle_beta 93.783(4)
_cell_angle_gamma 90
_cell_formula_units_Z 4
_cell_length_a 9.5677(16)
_cell_length_b 8.1755(15)
_cell_length_c 14.846(3)
_cell_measurement_reflns_used 1849
_cell_measurement_temperature 173
_cell_measurement_theta_max 27.401
_cell_measurement_theta_min 2.461
_cell_volume 1158.7(4)
_computing_cell_refinement 'SAINT v8.34A (Bruker, 2013)'
_computing_data_reduction 'SAINT v8.34A (Bruker, 2013)'
_computing_molecular_graphics 'Olex2 (Dolomanov et al., 2009)'
_computing_publication_material 'Olex2 (Dolomanov et al., 2009)'
_computing_structure_refinement 'ShelXL (Sheldrick, 2015)'
_computing_structure_solution 'ShelXT (Sheldrick, 2015)'
_diffrn_ambient_temperature 173
_diffrn_measured_fraction_theta_full 0.993
_diffrn_measured_fraction_theta_max 0.985
_diffrn_measurement_device_type 'Bruker APEX-II CCD'
_diffrn_measurement_method '\f and \w scans'
_diffrn_radiation_type MoK\a
_diffrn_radiation_wavelength 0.71073
_diffrn_reflns_av_R_equivalents 0.0333
_diffrn_reflns_av_unetI/netI 0.0417
_diffrn_reflns_Laue_measured_fraction_full 0.993
_diffrn_reflns_Laue_measured_fraction_max 0.985
_diffrn_reflns_limit_h_max 12
_diffrn_reflns_limit_h_min -12
_diffrn_reflns_limit_k_max 10
_diffrn_reflns_limit_k_min -10
_diffrn_reflns_limit_l_max 19
_diffrn_reflns_limit_l_min -18
_diffrn_reflns_number 7761
_diffrn_reflns_point_group_measured_fraction_full 0.993
_diffrn_reflns_point_group_measured_fraction_max 0.985
_diffrn_reflns_theta_full 25.242
_diffrn_reflns_theta_max 27.530
_diffrn_reflns_theta_min 2.461
_diffrn_standards_number 0
_exptl_absorpt_coefficient_mu 0.081
_exptl_absorpt_correction_T_max 0.7456
_exptl_absorpt_correction_T_min 0.6790
_exptl_absorpt_correction_type multi-scan
_exptl_absorpt_process_details
'SADABS-2014/5 (Bruker,2014/5) was used for absorption correction. wR2(int) was 0.0679 before and 0.0501 after correction. The Ratio of minimum to maximum transmission is 0.9107. The \l/2 correction factor is 0.00150.'
_exptl_crystal_colour colourless
_exptl_crystal_colour_primary colourless
_exptl_crystal_density_diffrn 1.246
_exptl_crystal_description block
_exptl_crystal_F_000 464
_exptl_crystal_size_max 0.28
_exptl_crystal_size_mid 0.15
_exptl_crystal_size_min 0.12
_refine_diff_density_max 0.412
_refine_diff_density_min -0.311
_refine_diff_density_rms 0.061
_refine_ls_extinction_coef .
_refine_ls_extinction_method none
_refine_ls_goodness_of_fit_ref 1.064
_refine_ls_hydrogen_treatment constr
_refine_ls_matrix_type full
_refine_ls_number_parameters 148
_refine_ls_number_reflns 2634
_refine_ls_number_restraints 0
_refine_ls_restrained_S_all 1.064
_refine_ls_R_factor_all 0.0615
_refine_ls_R_factor_gt 0.0473
_refine_ls_shift/su_max 0.000
_refine_ls_shift/su_mean 0.000
_refine_ls_structure_factor_coef Fsqd
_refine_ls_weighting_details 'w=1/[\s^2^(Fo^2^)+(0.0800P)^2^+0.1332P] where P=(Fo^2^+2Fc^2^)/3'
_refine_ls_weighting_scheme calc
_refine_ls_wR_factor_gt 0.1311
_refine_ls_wR_factor_ref 0.1425
_reflns_Friedel_coverage 0.000
_reflns_Friedel_fraction_full .
_reflns_Friedel_fraction_max .
_reflns_number_gt 2078
_reflns_number_total 2634
_reflns_threshold_expression 'I > 2\s(I)'
_cod_data_source_file suppl_j_ncrs-2022-0095_suppl.cif
_cod_data_source_block mo_20180060-dz5231_0m
_cod_database_code 8107171
_shelx_shelxl_version_number 2014/7
_shelx_space_group_comment
;
The symmetry employed for this shelxl refinement is uniquely defined
by the following loop, which should always be used as a source of
symmetry information in preference to the above space-group names.
They are only intended as comments.
;
_shelx_estimated_absorpt_t_max 0.990
_shelx_estimated_absorpt_t_min 0.978
_olex2_refinement_description
;
1. Fixed Uiso
 At 1.2 times of:
  All C(H) groups, All C(H,H) groups, All N(H,H) groups
 At 1.5 times of:
  All C(H,H,H) groups
2.a Ternary CH refined with riding coordinates:
 C9(H9)
2.b Aromatic/amide H refined with riding coordinates:
 C7(H7)
2.c X=CH2 refined with riding coordinates:
 N5(H5A,H5B), C3(H3A,H3B)
2.d Idealised Me refined as rotating group:
 C2(H2A,H2B,H2C), C10(H10A,H10B,H10C), C11(H11A,H11B,H11C)
;
_olex2_submission_special_instructions 'No special instructions were received'

loop_
_space_group_symop_operation_xyz
'x, y, z'
'-x+1/2, y+1/2, -z+1/2'
'-x, -y, -z'
'x-1/2, -y-1/2, z-1/2'

loop_
_atom_site_label
_atom_site_type_symbol
_atom_site_fract_x
_atom_site_fract_y
_atom_site_fract_z
_atom_site_U_iso_or_equiv
_atom_site_adp_type
_atom_site_occupancy
_atom_site_site_symmetry_order
_atom_site_calc_flag
_atom_site_refinement_flags_posn
_atom_site_refinement_flags_adp
_atom_site_refinement_flags_occupancy
_atom_site_disorder_assembly
_atom_site_disorder_group
C1 C 0.29269(16) 0.38109(19) 0.81505(10) 0.0255(4) Uani 1 1 d . . . . .
C2 C 0.39312(17) 0.4526(2) 0.88640(11) 0.0342(4) Uani 1 1 d . . . . .
H2A H 0.4650 0.3714 0.9044 0.051 Uiso 1 1 calc GR . . . .
H2B H 0.3422 0.4833 0.9390 0.051 Uiso 1 1 calc GR . . . .
H2C H 0.4378 0.5497 0.8624 0.051 Uiso 1 1 calc GR . . . .
C3 C 0.15865(17) 0.3502(2) 0.82834(12) 0.0349(4) Uani 1 1 d . . . . .
H3A H 0.1007 0.2980 0.7825 0.042 Uiso 1 1 calc R . . . .
H3B H 0.1212 0.3804 0.8836 0.042 Uiso 1 1 calc R . . . .
C4 C 0.35130(15) 0.33392(18) 0.72866(10) 0.0212(3) Uani 1 1 d . . . . .
C5 C 0.28863(15) 0.33403(17) 0.63892(10) 0.0205(3) Uani 1 1 d . . . . .
C6 C 0.38771(15) 0.25893(17) 0.58742(10) 0.0212(3) Uani 1 1 d . . . . .
C7 C 0.25267(17) 0.27983(18) 0.46146(11) 0.0269(4) Uani 1 1 d . . . . .
H7 H 0.2349 0.2569 0.3990 0.032 Uiso 1 1 calc R . . . .
C8 C 0.16693(14) 0.39434(17) 0.58947(10) 0.0207(3) Uani 1 1 d . . . . .
C9 C 0.63453(15) 0.15545(19) 0.61750(11) 0.0254(4) Uani 1 1 d . . . . .
H9 H 0.6144 0.0745 0.5678 0.031 Uiso 1 1 calc R . . . .
C10 C 0.70884(18) 0.0665(2) 0.69639(13) 0.0388(4) Uani 1 1 d . . . . .
H10A H 0.7315 0.1442 0.7455 0.058 Uiso 1 1 calc GR . . . .
H10B H 0.7954 0.0174 0.6771 0.058 Uiso 1 1 calc GR . . . .
H10C H 0.6477 -0.0195 0.7176 0.058 Uiso 1 1 calc GR . . . .
C11 C 0.72209(19) 0.2932(2) 0.58098(14) 0.0407(5) Uani 1 1 d . . . . .
H11A H 0.6701 0.3448 0.5295 0.061 Uiso 1 1 calc GR . . . .
H11B H 0.8103 0.2485 0.5615 0.061 Uiso 1 1 calc GR . . . .
H11C H 0.7422 0.3747 0.6285 0.061 Uiso 1 1 calc GR . . . .
N1 N 0.47968(13) 0.26930(15) 0.73023(9) 0.0233(3) Uani 1 1 d . . . . .
N2 N 0.50004(12) 0.22216(15) 0.64367(8) 0.0215(3) Uani 1 1 d . . . . .
N3 N 0.37534(14) 0.22748(16) 0.49757(9) 0.0257(3) Uani 1 1 d . . . . .
N4 N 0.15002(13) 0.36040(15) 0.50025(9) 0.0247(3) Uani 1 1 d . . . . .
N5 N 0.06744(13) 0.48352(16) 0.62477(9) 0.0266(3) Uani 1 1 d . . . . .
H5A H -0.0051 0.5175 0.5903 0.032 Uiso 1 1 calc R . . . .
H5B H 0.0743 0.5084 0.6826 0.032 Uiso 1 1 calc R . . . .

loop_
_atom_site_aniso_label
_atom_site_aniso_U_11
_atom_site_aniso_U_22
_atom_site_aniso_U_33
_atom_site_aniso_U_23
_atom_site_aniso_U_13
_atom_site_aniso_U_12
N2 0.0215(6) 0.0254(6) 0.0178(7) -0.0017(5) 0.0019(5) 0.0028(5)
N4 0.0300(7) 0.0229(6) 0.0204(7) -0.0006(5) -0.0040(5) 0.0023(5)
N1 0.0237(6) 0.0279(7) 0.0183(7) -0.0015(5) 0.0016(5) 0.0031(5)
N3 0.0318(7) 0.0263(7) 0.0190(7) -0.0021(5) 0.0006(5) 0.0029(5)
N5 0.0255(6) 0.0330(7) 0.0207(7) -0.0026(6) -0.0038(5) 0.0072(5)
C8 0.0238(7) 0.0183(7) 0.0196(8) 0.0010(6) -0.0009(6) -0.0019(5)
C6 0.0245(7) 0.0203(7) 0.0189(8) -0.0002(6) 0.0018(6) -0.0001(6)
C5 0.0227(7) 0.0195(7) 0.0194(8) -0.0001(6) 0.0012(6) -0.0002(5)
C4 0.0216(7) 0.0220(7) 0.0197(8) 0.0009(6) 0.0001(5) 0.0016(5)
C1 0.0290(8) 0.0288(8) 0.0184(8) 0.0007(6) -0.0001(6) 0.0104(6)
C9 0.0222(7) 0.0273(8) 0.0271(9) -0.0067(7) 0.0042(6) 0.0017(6)
C7 0.0361(8) 0.0267(8) 0.0174(8) -0.0017(6) -0.0021(6) 0.0024(7)
C2 0.0360(9) 0.0419(10) 0.0239(9) -0.0080(7) -0.0032(7) 0.0117(8)
C3 0.0319(9) 0.0502(11) 0.0228(9) 0.0007(8) 0.0040(7) 0.0099(8)
C10 0.0297(8) 0.0476(11) 0.0387(11) -0.0021(9) 0.0002(7) 0.0161(8)
C11 0.0356(9) 0.0448(10) 0.0430(11) -0.0071(9) 0.0124(8) -0.0112(8)

loop_
_atom_type_symbol
_atom_type_description
_atom_type_scat_dispersion_real
_atom_type_scat_dispersion_imag
_atom_type_scat_source
C C 0.0033 0.0016 'International Tables Vol C Tables 4.2.6.8 and 6.1.1.4'
H H 0.0000 0.0000 'International Tables Vol C Tables 4.2.6.8 and 6.1.1.4'
N N 0.0061 0.0033 'International Tables Vol C Tables 4.2.6.8 and 6.1.1.4'

loop_
_geom_angle_atom_site_label_1
_geom_angle_atom_site_label_2
_geom_angle_atom_site_label_3
_geom_angle
_geom_angle_site_symmetry_1
_geom_angle_site_symmetry_3
N1 N2 C9 122.22(12) . .
C6 N2 N1 111.18(12) . .
C6 N2 C9 126.34(13) . .
C7 N4 C8 118.48(13) . .
C4 N1 N2 106.43(12) . .
C7 N3 C6 110.69(13) . .
H5A N5 H5B 120.0 . .
C8 N5 H5A 120.0 . .
C8 N5 H5B 120.0 . .
N4 C8 C5 118.36(13) . .
N5 C8 N4 117.04(13) . .
N5 C8 C5 124.60(14) . .
N2 C6 N3 125.47(14) . .
N2 C6 C5 107.47(13) . .
N3 C6 C5 127.07(14) . .
C8 C5 C4 139.67(13) . .
C6 C5 C8 115.55(14) . .
C6 C5 C4 104.62(12) . .
N1 C4 C5 110.27(13) . .
N1 C4 C1 119.14(13) . .
C5 C4 C1 130.41(13) . .
C4 C1 C2 116.76(14) . .
C3 C1 C4 120.02(15) . .
C3 C1 C2 123.09(15) . .
N2 C9 H9 108.1 . .
N2 C9 C10 110.32(13) . .
N2 C9 C11 109.29(13) . .
C10 C9 H9 108.1 . .
C10 C9 C11 112.86(15) . .
C11 C9 H9 108.1 . .
N4 C7 H7 115.2 . .
N3 C7 N4 129.52(15) . .
N3 C7 H7 115.2 . .
C1 C2 H2A 109.5 . .
C1 C2 H2B 109.5 . .
C1 C2 H2C 109.5 . .
H2A C2 H2B 109.5 . .
H2A C2 H2C 109.5 . .
H2B C2 H2C 109.5 . .
C1 C3 H3A 120.0 . .
C1 C3 H3B 120.0 . .
H3A C3 H3B 120.0 . .
C9 C10 H10A 109.5 . .
C9 C10 H10B 109.5 . .
C9 C10 H10C 109.5 . .
H10A C10 H10B 109.5 . .
H10A C10 H10C 109.5 . .
H10B C10 H10C 109.5 . .
C9 C11 H11A 109.5 . .
C9 C11 H11B 109.5 . .
C9 C11 H11C 109.5 . .
H11A C11 H11B 109.5 . .
H11A C11 H11C 109.5 . .
H11B C11 H11C 109.5 . .

loop_
_geom_bond_atom_site_label_1
_geom_bond_atom_site_label_2
_geom_bond_distance
_geom_bond_site_symmetry_2
N2 N1 1.3678(17) .
N2 C6 1.3507(19) .
N2 C9 1.4731(18) .
N4 C8 1.353(2) .
N4 C7 1.343(2) .
N1 C4 1.3359(18) .
N3 C6 1.356(2) .
N3 C7 1.328(2) .
N5 H5A 0.8800 .
N5 H5B 0.8800 .
N5 C8 1.3334(19) .
C8 C5 1.423(2) .
C6 C5 1.398(2) .
C5 C4 1.424(2) .
C4 C1 1.484(2) .
C1 C2 1.501(2) .
C1 C3 1.334(2) .
C9 H9 1.0000 .
C9 C10 1.515(2) .
C9 C11 1.524(2) .
C7 H7 0.9500 .
C2 H2A 0.9800 .
C2 H2B 0.9800 .
C2 H2C 0.9800 .
C3 H3A 0.9500 .
C3 H3B 0.9500 .
C10 H10A 0.9800 .
C10 H10B 0.9800 .
C10 H10C 0.9800 .
C11 H11A 0.9800 .
C11 H11B 0.9800 .
C11 H11C 0.9800 .
